data_2210411
loop_
_publ_author_name
'Aihua Zheng'
'Jing Xu'
'Yang-Gen Hu'

_publ_section_title 2-Cyclohexylamino-5,6-dimethyl-3-phenyl-3<i>H</i>-thieno[2,3-<i>d</i>]pyrimidin-4(3<i>H</i>)-one
_journal_coeditor_code WN2050
_journal_issue 9
_journal_name_full 'Acta Crystallographica Section E'
_journal_page_first o3710
_journal_page_last o3711
_journal_paper_doi 10.1107/S1600536806030248
_journal_volume 62
_journal_year 2006
_chemical_formula_iupac 'C20 H23 N3 O S'
_chemical_formula_moiety 'C20 H23 N3 O S'
_chemical_formula_sum 'C20 H23 N3 O S'
_chemical_formula_weight 353.47
_chemical_name_systematic
;
2-Cyclohexylamino-5,6-dimethyl-3-phenyl-3H-thieno[2,3-d]pyrimidin-4(3H)-one
;
_space_group_IT_number 2
_symmetry_cell_setting triclinic
_symmetry_space_group_name_Hall '-P 1'
_symmetry_space_group_name_H-M 'P -1'
_atom_sites_solution_hydrogens geom
_atom_sites_solution_primary direct
_atom_sites_solution_secondary difmap
_audit_creation_method SHELXL-97
_cell_angle_alpha 100.522(5)
_cell_angle_beta 99.819(5)
_cell_angle_gamma 107.060(5)
_cell_formula_units_Z 2
_cell_length_a 8.813(3)
_cell_length_b 10.064(3)
_cell_length_c 11.526(3)
_cell_measurement_reflns_used 2682
_cell_measurement_temperature 292(2)
_cell_measurement_theta_max 28.10
_cell_measurement_theta_min 2.49
_cell_volume 933.2(5)
_computing_cell_refinement 'SAINT (Bruker, 2001)'
_computing_data_collection 'SMART (Bruker, 2001)'
_computing_data_reduction SAINT
_computing_molecular_graphics 'PLATON (Spek, 2003)'
_computing_publication_material 'SHELXTL (Sheldrick, 2001)'
_computing_structure_refinement 'SHELXL97 (Sheldrick, 1997)'
_computing_structure_solution 'SHELXS97 (Sheldrick, 1997)'
_diffrn_ambient_temperature 292(2)
_diffrn_measured_fraction_theta_full 0.980
_diffrn_measured_fraction_theta_max 0.980
_diffrn_measurement_device_type 'Bruker SMART 4K CCD area-detector'
_diffrn_measurement_method '\f and \w'
_diffrn_radiation_monochromator graphite
_diffrn_radiation_source 'fine-focus sealed tube'
_diffrn_radiation_type MoK\a
_diffrn_radiation_wavelength 0.71073
_diffrn_reflns_av_R_equivalents 0.0519
_diffrn_reflns_av_sigmaI/netI 0.0443
_diffrn_reflns_limit_h_max 10
_diffrn_reflns_limit_h_min -11
_diffrn_reflns_limit_k_max 12
_diffrn_reflns_limit_k_min -12
_diffrn_reflns_limit_l_max 9
_diffrn_reflns_limit_l_min -14
_diffrn_reflns_number 5533
_diffrn_reflns_theta_full 26.49
_diffrn_reflns_theta_max 26.49
_diffrn_reflns_theta_min 1.85
_diffrn_standards_number 0
_exptl_absorpt_coefficient_mu 0.186
_exptl_absorpt_correction_T_max 0.9816
_exptl_absorpt_correction_T_min 0.9638
_exptl_absorpt_correction_type multi-scan
_exptl_absorpt_process_details '(SADABS; Sheldrick, 2003)'
_exptl_crystal_colour colorless
_exptl_crystal_density_diffrn 1.258
_exptl_crystal_density_method 'not measured'
_exptl_crystal_description block
_exptl_crystal_F_000 376
_exptl_crystal_size_max 0.20
_exptl_crystal_size_mid 0.20
_exptl_crystal_size_min 0.10
_refine_diff_density_max 0.238
_refine_diff_density_min -0.266
_refine_ls_extinction_method none
_refine_ls_goodness_of_fit_ref 1.044
_refine_ls_hydrogen_treatment constr
_refine_ls_matrix_type full
_refine_ls_number_parameters 228
_refine_ls_number_reflns 3794
_refine_ls_number_restraints 0
_refine_ls_restrained_S_all 1.044
_refine_ls_R_factor_all 0.0576
_refine_ls_R_factor_gt 0.0482
_refine_ls_shift/su_max 0.004
_refine_ls_shift/su_mean 0.000
_refine_ls_structure_factor_coef Fsqd
_refine_ls_weighting_details 'calc w=1/[\s^2^(Fo^2^)+(0.0835P)^2^+0.0173P] where P=(Fo^2^+2Fc^2^)/3'
_refine_ls_weighting_scheme calc
_refine_ls_wR_factor_gt 0.1302
_refine_ls_wR_factor_ref 0.1384
_reflns_number_gt 3111
_reflns_number_total 3794
_reflns_threshold_expression I>2\s(I)
_cod_data_source_file wn2050.cif
_cod_data_source_block I
_cod_depositor_comments
;
The following automatic conversions were performed:
'_symmetry_cell_setting' value 'Triclinic' changed to 'triclinic'
according to '/home/saulius/struct/CIF-dictionaries/cif_core.dic'
dictionary named 'cif_core.dic' version 2.4.1 from 2010-06-29.

Automatic conversion script
Id: cif_fix_enum 1527 2010-12-29 10:47:43Z saulius 

The following automatic conversions were performed:

'_symmetry_cell_setting' value 'Triclinic' changed to 'triclinic'
according to /home/saulius/struct/CIF-dictionaries/cif_core.dic
dictionary named 'cif_core.dic' version 2.4.1 from 2010-06-29.

Automatic conversion script
Id: cif_fix_values 1715 2011-07-08 13:25:40Z adriana 
;
_cod_original_cell_volume 933.1(5)
_cod_original_sg_symbol_H-M P-1
_cod_database_code 2210411
_cod_database_fobs_code 2210411

loop_
_symmetry_equiv_pos_as_xyz
'x, y, z'
'-x, -y, -z'

loop_
_atom_site_type_symbol
_atom_site_label
_atom_site_fract_x
_atom_site_fract_y
_atom_site_fract_z
_atom_site_U_iso_or_equiv
_atom_site_adp_type
_atom_site_calc_flag
_atom_site_refinement_flags
_atom_site_occupancy
C C1 0.46258(18) 0.22473(16) 1.16824(15) 0.0407(4) Uani d . 1
H H1 0.5628 0.2308 1.1403 0.049 Uiso calc R 1
C C2 0.5033(2) 0.24854(19) 1.30461(17) 0.0532(4) Uani d . 1
H H2A 0.5450 0.1750 1.3263 0.064 Uiso calc R 1
H H2B 0.4049 0.2408 1.3338 0.064 Uiso calc R 1
C C3 0.6310(3) 0.3964(2) 1.3652(2) 0.0678(5) Uani d . 1
H H3A 0.6512 0.4115 1.4528 0.081 Uiso calc R 1
H H3B 0.7329 0.4009 1.3422 0.081 Uiso calc R 1
C C4 0.5727(3) 0.5143(2) 1.3276(2) 0.0762(6) Uani d . 1
H H4A 0.4784 0.5174 1.3594 0.091 Uiso calc R 1
H H4B 0.6586 0.6064 1.3620 0.091 Uiso calc R 1
C C5 0.5281(2) 0.48846(18) 1.1924(2) 0.0613(5) Uani d . 1
H H5A 0.6254 0.4961 1.1617 0.074 Uiso calc R 1
H H5B 0.4857 0.5617 1.1710 0.074 Uiso calc R 1
C C6 0.4004(2) 0.34079(17) 1.13235(17) 0.0485(4) Uani d . 1
H H6A 0.2996 0.3353 1.1576 0.058 Uiso calc R 1
H H6B 0.3775 0.3261 1.0447 0.058 Uiso calc R 1
C C7 0.30368(18) 0.01950(15) 0.99454(15) 0.0377(3) Uani d . 1
C C8 0.30860(19) 0.02733(16) 0.80157(15) 0.0413(4) Uani d . 1
C C9 0.18073(19) -0.09965(17) 0.74952(15) 0.0423(4) Uani d . 1
C C10 0.11372(19) -0.18307(16) 0.82873(15) 0.0424(4) Uani d . 1
C C11 0.1383(2) -0.13281(19) 0.61952(17) 0.0514(4) Uani d . 1
C C12 0.0016(3) -0.2637(2) 0.54048(19) 0.0723(6) Uani d . 1
H H12A -0.0432 -0.2422 0.4671 0.108 Uiso calc R 1
H H12B -0.0822 -0.2914 0.5833 0.108 Uiso calc R 1
H H12C 0.0433 -0.3409 0.5207 0.108 Uiso calc R 1
C C13 0.2355(2) -0.0315(2) 0.57643(17) 0.0548(4) Uani d . 1
C C14 0.2342(3) -0.0248(3) 0.44683(19) 0.0816(7) Uani d . 1
H H14A 0.2679 -0.1004 0.4078 0.122 Uiso calc R 1
H H14B 0.3082 0.0662 0.4456 0.122 Uiso calc R 1
H H14C 0.1258 -0.0360 0.4045 0.122 Uiso calc R 1
C C15 0.12948(17) -0.19784(15) 1.03833(14) 0.0383(4) Uani d . 1
C C16 0.2024(2) -0.29451(19) 1.06788(18) 0.0535(5) Uani d . 1
H H16 0.2919 -0.3026 1.0381 0.064 Uiso calc R 1
C C17 0.1418(2) -0.3794(2) 1.14209(19) 0.0600(5) Uani d . 1
H H17 0.1894 -0.4460 1.1615 0.072 Uiso calc R 1
C C18 0.0110(2) -0.36575(18) 1.18743(17) 0.0533(4) Uani d . 1
H H18 -0.0303 -0.4237 1.2369 0.064 Uiso calc R 1
C C19 -0.0579(2) -0.2671(2) 1.15967(18) 0.0564(5) Uani d . 1
H H19 -0.1448 -0.2566 1.1918 0.068 Uiso calc R 1
C C20 0.00035(19) -0.18282(18) 1.08437(17) 0.0492(4) Uani d . 1
H H20 -0.0476 -0.1163 1.0650 0.059 Uiso calc R 1
N N1 0.34446(16) 0.07956(13) 1.11379(13) 0.0433(3) Uani d . 1
H H1A 0.2998 0.0313 1.1607 0.052 Uiso calc R 1
N N2 0.37183(15) 0.09107(13) 0.92129(13) 0.0425(3) Uani d . 1
N N3 0.18549(15) -0.11586(13) 0.95347(12) 0.0390(3) Uani d . 1
O O1 0.00685(15) -0.30030(13) 0.79948(12) 0.0604(4) Uani d . 1
S S1 0.38008(6) 0.10632(5) 0.69214(4) 0.05421(18) Uani d . 1

loop_
_atom_site_aniso_label
_atom_site_aniso_U_11
_atom_site_aniso_U_22
_atom_site_aniso_U_33
_atom_site_aniso_U_12
_atom_site_aniso_U_13
_atom_site_aniso_U_23
C1 0.0358(8) 0.0320(8) 0.0506(9) 0.0067(6) 0.0112(7) 0.0081(7)
C2 0.0636(11) 0.0452(10) 0.0507(10) 0.0177(8) 0.0145(8) 0.0113(8)
C3 0.0774(13) 0.0520(11) 0.0568(12) 0.0138(10) -0.0035(10) 0.0033(9)
C4 0.0856(15) 0.0408(10) 0.0797(15) 0.0149(10) -0.0046(12) -0.0067(10)
C5 0.0599(11) 0.0330(9) 0.0794(14) 0.0090(8) 0.0021(10) 0.0102(9)
C6 0.0441(9) 0.0351(8) 0.0606(11) 0.0099(7) 0.0057(8) 0.0098(7)
C7 0.0342(7) 0.0296(7) 0.0503(9) 0.0101(6) 0.0127(7) 0.0107(6)
C8 0.0445(8) 0.0336(8) 0.0510(9) 0.0143(7) 0.0172(7) 0.0155(7)
C9 0.0426(8) 0.0357(8) 0.0504(10) 0.0128(7) 0.0125(7) 0.0138(7)
C10 0.0390(8) 0.0345(8) 0.0507(9) 0.0079(6) 0.0103(7) 0.0109(7)
C11 0.0549(10) 0.0486(10) 0.0505(10) 0.0174(8) 0.0096(8) 0.0144(8)
C12 0.0717(13) 0.0715(14) 0.0533(12) 0.0046(11) 0.0010(10) 0.0113(10)
C13 0.0639(11) 0.0523(10) 0.0510(10) 0.0192(9) 0.0156(9) 0.0176(8)
C14 0.1065(18) 0.0796(16) 0.0553(13) 0.0190(14) 0.0220(12) 0.0258(12)
C15 0.0369(8) 0.0285(7) 0.0455(9) 0.0036(6) 0.0103(6) 0.0110(6)
C16 0.0530(10) 0.0474(10) 0.0758(13) 0.0239(8) 0.0291(9) 0.0287(9)
C17 0.0680(12) 0.0493(11) 0.0775(13) 0.0267(9) 0.0233(10) 0.0342(10)
C18 0.0560(10) 0.0452(10) 0.0573(11) 0.0058(8) 0.0198(8) 0.0220(8)
C19 0.0502(10) 0.0602(11) 0.0658(12) 0.0160(9) 0.0271(9) 0.0241(9)
C20 0.0436(9) 0.0459(9) 0.0645(11) 0.0174(7) 0.0172(8) 0.0214(8)
N1 0.0475(7) 0.0307(7) 0.0478(8) 0.0049(6) 0.0154(6) 0.0102(6)
N2 0.0435(7) 0.0306(7) 0.0515(8) 0.0062(5) 0.0168(6) 0.0107(6)
N3 0.0384(7) 0.0300(6) 0.0486(8) 0.0077(5) 0.0127(6) 0.0138(6)
O1 0.0612(8) 0.0428(7) 0.0573(8) -0.0084(6) 0.0088(6) 0.0118(6)
S1 0.0670(3) 0.0402(3) 0.0572(3) 0.0106(2) 0.0256(2) 0.0186(2)

loop_
_atom_type_symbol
_atom_type_description
_atom_type_scat_dispersion_real
_atom_type_scat_dispersion_imag
_atom_type_scat_source
C C 0.0033 0.0016 'International Tables Vol C Tables 4.2.6.8 and 6.1.1.4'
H H 0.0000 0.0000 'International Tables Vol C Tables 4.2.6.8 and 6.1.1.4'
N N 0.0061 0.0033 'International Tables Vol C Tables 4.2.6.8 and 6.1.1.4'
O O 0.0106 0.0060 'International Tables Vol C Tables 4.2.6.8 and 6.1.1.4'
S S 0.1246 0.1234 'International Tables Vol C Tables 4.2.6.8 and 6.1.1.4'

loop_
_geom_angle_atom_site_label_1
_geom_angle_atom_site_label_2
_geom_angle_atom_site_label_3
_geom_angle
N1 C1 C2 108.91(13)
N1 C1 C6 112.71(13)
C2 C1 C6 110.32(13)
N1 C1 H1 108.3
C2 C1 H1 108.3
C6 C1 H1 108.3
C1 C2 C3 110.85(15)
C1 C2 H2A 109.5
C3 C2 H2A 109.5
C1 C2 H2B 109.5
C3 C2 H2B 109.5
H2A C2 H2B 108.1
C4 C3 C2 110.79(17)
C4 C3 H3A 109.5
C2 C3 H3A 109.5
C4 C3 H3B 109.5
C2 C3 H3B 109.5
H3A C3 H3B 108.1
C5 C4 C3 111.03(17)
C5 C4 H4A 109.4
C3 C4 H4A 109.4
C5 C4 H4B 109.4
C3 C4 H4B 109.4
H4A C4 H4B 108.0
C4 C5 C6 111.82(17)
C4 C5 H5A 109.3
C6 C5 H5A 109.3
C4 C5 H5B 109.3
C6 C5 H5B 109.3
H5A C5 H5B 107.9
C1 C6 C5 110.01(14)
C1 C6 H6A 109.7
C5 C6 H6A 109.7
C1 C6 H6B 109.7
C5 C6 H6B 109.7
H6A C6 H6B 108.2
N2 C7 N1 119.58(14)
N2 C7 N3 123.02(15)
N1 C7 N3 117.37(14)
N2 C8 C9 127.60(15)
N2 C8 S1 121.27(12)
C9 C8 S1 111.09(13)
C8 C9 C11 113.36(15)
C8 C9 C10 117.91(15)
C11 C9 C10 128.66(15)
O1 C10 N3 119.61(15)
O1 C10 C9 127.28(16)
N3 C10 C9 113.10(13)
C13 C11 C9 111.63(16)
C13 C11 C12 124.24(18)
C9 C11 C12 124.13(16)
C11 C12 H12A 109.5
C11 C12 H12B 109.5
H12A C12 H12B 109.5
C11 C12 H12C 109.5
H12A C12 H12C 109.5
H12B C12 H12C 109.5
C11 C13 C14 129.16(18)
C11 C13 S1 112.52(14)
C14 C13 S1 118.32(15)
C13 C14 H14A 109.5
C13 C14 H14B 109.5
H14A C14 H14B 109.5
C13 C14 H14C 109.5
H14A C14 H14C 109.5
H14B C14 H14C 109.5
C20 C15 C16 120.60(15)
C20 C15 N3 119.90(14)
C16 C15 N3 119.45(13)
C15 C16 C17 119.35(15)
C15 C16 H16 120.3
C17 C16 H16 120.3
C18 C17 C16 120.23(17)
C18 C17 H17 119.9
C16 C17 H17 119.9
C19 C18 C17 119.84(16)
C19 C18 H18 120.1
C17 C18 H18 120.1
C18 C19 C20 120.51(16)
C18 C19 H19 119.7
C20 C19 H19 119.7
C15 C20 C19 119.45(16)
C15 C20 H20 120.3
C19 C20 H20 120.3
C7 N1 C1 122.76(13)
C7 N1 H1A 118.6
C1 N1 H1A 118.6
C7 N2 C8 114.63(14)
C7 N3 C10 123.24(13)
C7 N3 C15 120.83(13)
C10 N3 C15 115.93(12)
C8 S1 C13 91.40(8)

loop_
_geom_bond_atom_site_label_1
_geom_bond_atom_site_label_2
_geom_bond_distance
C1 N1 1.4703(19)
C1 C2 1.509(2)
C1 C6 1.520(2)
C1 H1 0.9800
C2 C3 1.529(3)
C2 H2A 0.9700
C2 H2B 0.9700
C3 C4 1.526(3)
C3 H3A 0.9700
C3 H3B 0.9700
C4 C5 1.495(3)
C4 H4A 0.9700
C4 H4B 0.9700
C5 C6 1.527(2)
C5 H5A 0.9700
C5 H5B 0.9700
C6 H6A 0.9700
C6 H6B 0.9700
C7 N2 1.3166(19)
C7 N1 1.336(2)
C7 N3 1.3887(19)
C8 N2 1.353(2)
C8 C9 1.381(2)
C8 S1 1.7214(17)
C9 C11 1.432(2)
C9 C10 1.435(2)
C10 O1 1.2194(18)
C10 N3 1.417(2)
C11 C13 1.355(3)
C11 C12 1.507(3)
C12 H12A 0.9600
C12 H12B 0.9600
C12 H12C 0.9600
C13 C14 1.506(3)
C13 S1 1.742(2)
C14 H14A 0.9600
C14 H14B 0.9600
C14 H14C 0.9600
C15 C20 1.370(2)
C15 C16 1.375(2)
C15 N3 1.4496(19)
C16 C17 1.379(2)
C16 H16 0.9300
C17 C18 1.375(3)
C17 H17 0.9300
C18 C19 1.364(3)
C18 H18 0.9300
C19 C20 1.379(2)
C19 H19 0.9300
C20 H20 0.9300
N1 H1A 0.8600

loop_
_geom_hbond_atom_site_label_D
_geom_hbond_atom_site_label_H
_geom_hbond_atom_site_label_A
_geom_hbond_site_symmetry_A
_geom_hbond_distance_DH
_geom_hbond_distance_HA
_geom_hbond_distance_DA
_geom_hbond_angle_DHA
_geom_hbond_publ_flag
C1 H1 Cg2 2_657 0.98 2.88 3.62(2) 133 yes
C2 H2A Cg1 2_657 0.97 2.68 3.56(2) 151 yes
C20 H20 Cg2 2_557 0.93 2.77 3.58(2) 147 yes

loop_
_geom_torsion_atom_site_label_1
_geom_torsion_atom_site_label_2
_geom_torsion_atom_site_label_3
_geom_torsion_atom_site_label_4
_geom_torsion
_geom_torsion_publ_flag
N1 C1 C2 C3 177.87(13) ?
C6 C1 C2 C3 -57.93(19) ?
C1 C2 C3 C4 56.2(2) ?
C2 C3 C4 C5 -54.8(3) ?
C3 C4 C5 C6 55.7(2) ?
N1 C1 C6 C5 179.69(14) ?
C2 C1 C6 C5 57.71(19) ?
C4 C5 C6 C1 -57.1(2) ?
N2 C8 C9 C11 176.66(15) ?
S1 C8 C9 C11 -0.79(18) ?
N2 C8 C9 C10 -6.2(2) ?
S1 C8 C9 C10 176.39(11) ?
C8 C9 C10 O1 -176.21(16) ?
C11 C9 C10 O1 0.5(3) ?
C8 C9 C10 N3 3.5(2) ?
C11 C9 C10 N3 -179.77(15) ?
C8 C9 C11 C13 0.6(2) ?
C10 C9 C11 C13 -176.19(16) ?
C8 C9 C11 C12 -178.98(16) ?
C10 C9 C11 C12 4.2(3) ?
C9 C11 C13 C14 179.4(2) ?
C12 C11 C13 C14 -1.0(3) ?
C9 C11 C13 S1 -0.2(2) ?
C12 C11 C13 S1 179.44(15) ?
C20 C15 C16 C17 1.7(3) ?
N3 C15 C16 C17 -175.61(17) ?
C15 C16 C17 C18 -0.9(3) ?
C16 C17 C18 C19 -0.5(3) ?
C17 C18 C19 C20 1.3(3) ?
C16 C15 C20 C19 -0.9(3) ?
N3 C15 C20 C19 176.38(15) ?
C18 C19 C20 C15 -0.6(3) ?
N2 C7 N1 C1 0.6(2) ?
N3 C7 N1 C1 -177.33(12) ?
C2 C1 N1 C7 -169.74(14) ?
C6 C1 N1 C7 67.48(19) ?
N1 C7 N2 C8 -172.88(13) ?
N3 C7 N2 C8 4.9(2) ?
C9 C8 N2 C7 1.8(2) ?
S1 C8 N2 C7 179.00(11) yes
N2 C7 N3 C10 -7.3(2) ?
N1 C7 N3 C10 170.55(13) ?
N2 C7 N3 C15 172.01(13) ?
N1 C7 N3 C15 -10.1(2) ?
O1 C10 N3 C7 -177.70(13) ?
C9 C10 N3 C7 2.5(2) ?
O1 C10 N3 C15 2.9(2) ?
C9 C10 N3 C15 -176.83(12) ?
C20 C15 N3 C7 89.24(18) ?
C16 C15 N3 C7 -93.46(18) ?
C20 C15 N3 C10 -91.39(18) ?
C16 C15 N3 C10 85.91(18) ?
N2 C8 S1 C13 -177.06(14) yes
C9 C8 S1 C13 0.58(13) ?
C11 C13 S1 C8 -0.23(15) ?
C14 C13 S1 C8 -179.88(17) ?

loop_
_cod_related_entry_id
_cod_related_entry_database
_cod_related_entry_code
1 ChemSpider 21127401
